data_7017285
loop_
_publ_author_name
'Majeed, Zeeshan'
'Kostakis, George E.'
'Lan, Yanhua'
'Powell, Annie K.'

_publ_section_title
;
 Fine-tuning of lanthanide-monocarboxylate coordination networks through
 ligand decoration.
;
_journal_issue 45
_journal_name_full 'Dalton transactions (Cambridge, England : 2003)'
_journal_page_first 12210
_journal_page_last 12216
_journal_paper_doi 10.1039/c1dt10917k
_journal_volume 40
_journal_year 2011
_chemical_formula_sum 'C32 H56 Dy2 Na2 O16'
_chemical_formula_weight 1067.74
_chemical_name_systematic
;
?
;
_space_group_IT_number 98
_symmetry_cell_setting tetragonal
_symmetry_space_group_name_Hall 'I 4bw 2bw'
_symmetry_space_group_name_H-M 'I 41 2 2'
_atom_sites_solution_hydrogens geom
_atom_sites_solution_primary direct
_atom_sites_solution_secondary difmap
_audit_creation_method SHELXL-97
_cell_angle_alpha 90.00
_cell_angle_beta 90.00
_cell_angle_gamma 90.00
_cell_formula_units_Z 4
_cell_length_a 16.3848(7)
_cell_length_b 16.3848(7)
_cell_length_c 16.3848(7)
_cell_measurement_reflns_used 21249
_cell_measurement_temperature 180(2)
_cell_measurement_theta_max 27.26
_cell_measurement_theta_min 1.24
_cell_volume 4398.7(3)
_computing_cell_refinement 'STOE X-AREA'
_computing_data_collection 'STOE X-AREA'
_computing_data_reduction 'STOE X-RED'
_computing_structure_refinement 'SHELXL-97 (Sheldrick, 1997)'
_computing_structure_solution 'SHELXS-97 (Sheldrick, 1990)'
_diffrn_ambient_temperature 180(2)
_diffrn_detector 'image plate ( 34 cm diameter )'
_diffrn_detector_type STOE
_diffrn_measured_fraction_theta_full 0.988
_diffrn_measured_fraction_theta_max 0.984
_diffrn_measurement_device '2-circle goniometer'
_diffrn_measurement_device_type 'STOE IPDS 2'
_diffrn_radiation_monochromator graphite
_diffrn_radiation_source 'fine-focus sealed tube'
_diffrn_radiation_type MoK\a
_diffrn_radiation_wavelength 0.71073
_diffrn_reflns_av_R_equivalents 0.0564
_diffrn_reflns_av_sigmaI/netI 0.0258
_diffrn_reflns_limit_h_max 20
_diffrn_reflns_limit_h_min -20
_diffrn_reflns_limit_k_max 20
_diffrn_reflns_limit_k_min -20
_diffrn_reflns_limit_l_max 20
_diffrn_reflns_limit_l_min -18
_diffrn_reflns_number 12857
_diffrn_reflns_theta_full 25.00
_diffrn_reflns_theta_max 26.79
_diffrn_reflns_theta_min 1.76
_exptl_absorpt_coefficient_mu 3.451
_exptl_absorpt_correction_T_max 0.5452
_exptl_absorpt_correction_T_min 0.4449
_exptl_absorpt_correction_type multi-scan
_exptl_absorpt_process_details 'XPREP in SHELXTL 6.14 (BrukerAXS Inc., 2003)'
_exptl_crystal_colour colourless
_exptl_crystal_density_diffrn 1.612
_exptl_crystal_density_method 'not measured'
_exptl_crystal_description block
_exptl_crystal_F_000 2120
_exptl_crystal_size_max 0.28
_exptl_crystal_size_mid 0.22
_exptl_crystal_size_min 0.20
_refine_diff_density_max 0.625
_refine_diff_density_min -1.446
_refine_diff_density_rms 0.089
_refine_ls_abs_structure_details 'Flack H D (1983), Acta Cryst. A39, 876-881, 1362 Friedel pairs''
_refine_ls_abs_structure_Flack 0.005(16)
_refine_ls_extinction_method none
_refine_ls_goodness_of_fit_ref 1.052
_refine_ls_hydrogen_treatment constr
_refine_ls_matrix_type full
_refine_ls_number_parameters 119
_refine_ls_number_reflns 2326
_refine_ls_number_restraints 0
_refine_ls_restrained_S_all 1.052
_refine_ls_R_factor_all 0.0242
_refine_ls_R_factor_gt 0.0231
_refine_ls_shift/su_max 0.003
_refine_ls_shift/su_mean 0.000
_refine_ls_structure_factor_coef Fsqd
_refine_ls_weighting_details 'calc w=1/[\s^2^(Fo^2^)+(0.0430P)^2^+0.0000P] where P=(Fo^2^+2Fc^2^)/3'
_refine_ls_weighting_scheme calc
_refine_ls_wR_factor_gt 0.0576
_refine_ls_wR_factor_ref 0.0581
_reflns_number_gt 2245
_reflns_number_total 2326
_reflns_threshold_expression >2sigma(I)
_cod_data_source_file c1dt10917k.txt
_cod_data_source_block mz-1017
_cod_depositor_comments
;

2018-11-25
Z value and formula fixed to values more according to usual
chemical conventions.                 miguel
;
_cod_original_formula_sum 'C16 H28 Dy Na O8'
_cod_original_formula_weight 533.87
_cod_original_formula_units_Z 8
_cod_original_sg_symbol_H-M I4122
_cod_database_code 7017285

loop_
_symmetry_equiv_pos_as_xyz
'x, y, z'
'-x+1/2, -y+1/2, z+1/2'
'-y, x+1/2, z+1/4'
'y+1/2, -x, z+3/4'
'-x+1/2, y, -z+3/4'
'x, -y+1/2, -z+1/4'
'y+1/2, x+1/2, -z+1/2'
'-y, -x, -z'
'x+1/2, y+1/2, z+1/2'
'-x+1, -y+1, z+1'
'-y+1/2, x+1, z+3/4'
'y+1, -x+1/2, z+5/4'
'-x+1, y+1/2, -z+5/4'
'x+1/2, -y+1, -z+3/4'
'y+1, x+1, -z+1'
'-y+1/2, -x+1/2, -z+1/2'

loop_
_atom_site_label
_atom_site_type_symbol
_atom_site_fract_x
_atom_site_fract_y
_atom_site_fract_z
_atom_site_U_iso_or_equiv
_atom_site_adp_type
_atom_site_occupancy
_atom_site_symmetry_multiplicity
_atom_site_calc_flag
_atom_site_refinement_flags
Dy1 Dy 0.586864(7) 0.413136(7) 0.0000 0.03128(8) Uani 1 2 d S
Na1 Na 0.57272(12) 0.2500 0.1250 0.0352(5) Uani 1 2 d S
O1 O 0.66867(17) 0.35551(17) 0.10870(17) 0.0437(7) Uani 1 1 d .
O2 O 0.73440(16) 0.42430(17) 0.01563(15) 0.0414(6) Uani 1 1 d .
C1 C 0.7348(2) 0.3846(2) 0.0813(2) 0.0374(7) Uani 1 1 d .
C2 C 0.8129(2) 0.3743(3) 0.1284(3) 0.0499(10) Uani 1 1 d .
H2A H 0.8116 0.4122 0.1753 0.060 Uiso 1 1 calc R
H2B H 0.8140 0.3181 0.1507 0.060 Uiso 1 1 calc R
C3 C 0.8896(3) 0.3879(5) 0.0839(3) 0.0776(16) Uani 1 1 d .
H3A H 0.8891 0.4439 0.0613 0.093 Uiso 1 1 calc R
H3B H 0.8920 0.3494 0.0374 0.093 Uiso 1 1 calc R
C4 C 0.9668(3) 0.3772(5) 0.1355(4) 0.0810(17) Uani 1 1 d .
H4A H 1.0149 0.3882 0.1017 0.122 Uiso 1 1 calc R
H4B H 0.9693 0.3212 0.1562 0.122 Uiso 1 1 calc R
H4C H 0.9655 0.4154 0.1814 0.122 Uiso 1 1 calc R
O3 O 0.5890(2) 0.52540(16) 0.08255(17) 0.0476(6) Uani 1 1 d .
O4 O 0.50746(17) 0.63281(17) 0.09725(16) 0.0402(6) Uani 1 1 d .
C5 C 0.5693(2) 0.5916(2) 0.1157(3) 0.0356(8) Uani 1 1 d .
C6 C 0.6211(3) 0.6251(4) 0.1856(3) 0.0661(12) Uani 1 1 d .
H6A H 0.6280 0.6845 0.1768 0.079 Uiso 1 1 calc R
H6B H 0.5897 0.6183 0.2368 0.079 Uiso 1 1 calc R
C7 C 0.7040(3) 0.5891(4) 0.1987(4) 0.0807(16) Uani 1 1 d .
H7A H 0.7250 0.6065 0.2526 0.097 Uiso 1 1 calc R
H7B H 0.6997 0.5288 0.1989 0.097 Uiso 1 1 calc R
C8 C 0.7612(6) 0.6143(5) 0.1352(6) 0.120(3) Uani 1 1 d .
H8A H 0.8143 0.5886 0.1449 0.180 Uiso 1 1 calc R
H8B H 0.7674 0.6738 0.1364 0.180 Uiso 1 1 calc R
H8C H 0.7404 0.5975 0.0818 0.180 Uiso 1 1 calc R

loop_
_atom_site_aniso_label
_atom_site_aniso_U_11
_atom_site_aniso_U_22
_atom_site_aniso_U_33
_atom_site_aniso_U_23
_atom_site_aniso_U_13
_atom_site_aniso_U_12
Dy1 0.03257(9) 0.03257(9) 0.02869(11) 0.00474(6) 0.00474(6) 0.00315(8)
Na1 0.0395(11) 0.0339(9) 0.0323(9) 0.0079(8) 0.000 0.000
O1 0.0409(12) 0.0488(15) 0.0415(15) 0.0142(11) -0.0045(11) -0.0046(12)
O2 0.0380(11) 0.0551(14) 0.0311(13) 0.0050(11) 0.0022(10) 0.0020(12)
C1 0.0389(18) 0.0366(16) 0.0366(18) -0.0022(14) -0.0045(15) 0.0031(14)
C2 0.045(2) 0.054(2) 0.051(2) 0.008(2) -0.010(2) -0.0003(18)
C3 0.042(2) 0.144(6) 0.047(2) 0.010(3) -0.0035(19) 0.002(3)
C4 0.048(2) 0.124(5) 0.071(3) 0.000(4) -0.013(3) 0.002(3)
O3 0.0555(16) 0.0405(13) 0.0467(14) -0.0021(11) 0.0132(14) 0.0047(13)
O4 0.0384(13) 0.0426(13) 0.0397(14) -0.0118(11) -0.0121(11) 0.0071(11)
C5 0.0351(16) 0.0354(15) 0.0363(18) 0.0002(13) -0.0014(13) 0.0061(16)
C6 0.057(3) 0.074(3) 0.068(3) -0.006(3) -0.030(3) 0.001(2)
C7 0.059(3) 0.083(4) 0.100(4) -0.001(4) -0.026(3) -0.001(3)
C8 0.101(5) 0.120(6) 0.139(7) 0.002(6) 0.038(6) -0.005(5)

loop_
_atom_type_symbol
_atom_type_description
_atom_type_scat_dispersion_real
_atom_type_scat_dispersion_imag
_atom_type_scat_source
C C 0.0033 0.0016 'International Tables Vol C Tables 4.2.6.8 and 6.1.1.4'
H H 0.0000 0.0000 'International Tables Vol C Tables 4.2.6.8 and 6.1.1.4'
O O 0.0106 0.0060 'International Tables Vol C Tables 4.2.6.8 and 6.1.1.4'
Na Na 0.0362 0.0249 'International Tables Vol C Tables 4.2.6.8 and 6.1.1.4'
Dy Dy -0.1892 4.4098 'International Tables Vol C Tables 4.2.6.8 and 6.1.1.4'

loop_
_geom_angle_atom_site_label_1
_geom_angle_atom_site_label_2
_geom_angle_atom_site_label_3
_geom_angle
_geom_angle_site_symmetry_1
_geom_angle_site_symmetry_3
O3 Dy1 O3 112.02(17) . 8_665
O3 Dy1 O4 82.34(10) . 15_444
O3 Dy1 O4 82.29(10) 8_665 15_444
O3 Dy1 O4 82.30(10) . 10_554
O3 Dy1 O4 82.34(10) 8_665 10_554
O4 Dy1 O4 152.33(13) 15_444 10_554
O3 Dy1 O1 82.54(10) . .
O3 Dy1 O1 151.16(10) 8_665 .
O4 Dy1 O1 125.41(10) 15_444 .
O4 Dy1 O1 74.91(10) 10_554 .
O3 Dy1 O1 151.16(10) . 8_665
O3 Dy1 O1 82.53(10) 8_665 8_665
O4 Dy1 O1 74.91(10) 15_444 8_665
O4 Dy1 O1 125.41(10) 10_554 8_665
O1 Dy1 O1 96.28(14) . 8_665
O3 Dy1 O2 82.09(11) . .
O3 Dy1 O2 149.56(9) 8_665 .
O4 Dy1 O2 72.75(9) 15_444 .
O4 Dy1 O2 127.34(9) 10_554 .
O1 Dy1 O2 53.34(9) . .
O1 Dy1 O2 74.46(9) 8_665 .
O3 Dy1 O2 149.56(9) . 8_665
O3 Dy1 O2 82.09(11) 8_665 8_665
O4 Dy1 O2 127.34(9) 15_444 8_665
O4 Dy1 O2 72.75(9) 10_554 8_665
O1 Dy1 O2 74.46(9) . 8_665
O1 Dy1 O2 53.34(9) 8_665 8_665
O2 Dy1 O2 99.20(13) . 8_665
O3 Dy1 C1 167.14(11) . 8_665
O3 Dy1 C1 80.79(11) 8_665 8_665
O4 Dy1 C1 101.15(10) 15_444 8_665
O4 Dy1 C1 98.93(10) 10_554 8_665
O1 Dy1 C1 85.42(10) . 8_665
O1 Dy1 C1 26.76(10) 8_665 8_665
O2 Dy1 C1 87.10(10) . 8_665
O2 Dy1 C1 26.59(10) 8_665 8_665
O3 Dy1 C1 80.79(11) . .
O3 Dy1 C1 167.14(11) 8_665 .
O4 Dy1 C1 98.93(10) 15_444 .
O4 Dy1 C1 101.14(10) 10_554 .
O1 Dy1 C1 26.76(10) . .
O1 Dy1 C1 85.42(10) 8_665 .
O2 Dy1 C1 26.59(10) . .
O2 Dy1 C1 87.10(10) 8_665 .
C1 Dy1 C1 86.42(15) 8_665 .
O3 Dy1 Na1 106.99(8) . 4_564
O3 Dy1 Na1 106.23(7) 8_665 4_564
O4 Dy1 Na1 44.59(7) 15_444 4_564
O4 Dy1 Na1 163.07(7) 10_554 4_564
O1 Dy1 Na1 91.99(7) . 4_564
O1 Dy1 Na1 44.17(7) 8_665 4_564
O2 Dy1 Na1 43.39(6) . 4_564
O2 Dy1 Na1 93.66(7) 8_665 4_564
C1 Dy1 Na1 68.85(8) 8_665 4_564
C1 Dy1 Na1 67.38(8) . 4_564
O2 Na1 O2 177.58(17) 8_665 3_645
O2 Na1 O1 78.00(10) 8_665 .
O2 Na1 O1 100.36(11) 3_645 .
O2 Na1 O1 100.35(11) 8_665 6
O2 Na1 O1 78.00(10) 3_645 6
O1 Na1 O1 96.10(15) . 6
O2 Na1 O4 106.96(10) 8_665 13_544
O2 Na1 O4 74.44(9) 3_645 13_544
O1 Na1 O4 170.96(11) . 13_544
O1 Na1 O4 75.71(9) 6 13_544
O2 Na1 O4 74.44(9) 8_665 10_554
O2 Na1 O4 106.96(10) 3_645 10_554
O1 Na1 O4 75.71(9) . 10_554
O1 Na1 O4 170.96(11) 6 10_554
O4 Na1 O4 112.70(15) 13_544 10_554
O2 Na1 Dy1 133.53(7) 8_665 3_645
O2 Na1 Dy1 46.24(7) 3_645 3_645
O1 Na1 Dy1 127.23(9) . 3_645
O1 Na1 Dy1 45.82(6) 6 3_645
O4 Na1 Dy1 43.96(6) 13_544 3_645
O4 Na1 Dy1 142.74(8) 10_554 3_645
C1 O1 Na1 152.8(3) . .
C1 O1 Dy1 93.8(2) . .
Na1 O1 Dy1 90.01(10) . .
C1 O2 Na1 149.4(3) . 4_564
C1 O2 Dy1 93.2(2) . .
Na1 O2 Dy1 90.37(9) 4_564 .
O2 C1 O1 119.6(3) . .
O2 C1 C2 120.1(4) . .
O1 C1 C2 120.3(3) . .
O2 C1 Dy1 60.20(19) . .
O1 C1 Dy1 59.45(19) . .
C2 C1 Dy1 176.1(3) . .
C3 C2 C1 117.2(4) . .
C3 C2 H2A 108.0 . .
C1 C2 H2A 108.0 . .
C3 C2 H2B 108.0 . .
C1 C2 H2B 108.0 . .
H2A C2 H2B 107.2 . .
C2 C3 C4 114.6(4) . .
C2 C3 H3A 108.6 . .
C4 C3 H3A 108.6 . .
C2 C3 H3B 108.6 . .
C4 C3 H3B 108.6 . .
H3A C3 H3B 107.6 . .
C3 C4 H4A 109.5 . .
C3 C4 H4B 109.5 . .
H4A C4 H4B 109.5 . .
C3 C4 H4C 109.5 . .
H4A C4 H4C 109.5 . .
H4B C4 H4C 109.5 . .
C5 O3 Dy1 161.6(3) . .
C5 O4 Dy1 121.6(2) . 10_554
C5 O4 Na1 146.8(2) . 10_554
Dy1 O4 Na1 91.44(10) 10_554 10_554
O4 C5 O3 124.6(4) . .
O4 C5 C6 115.9(4) . .
O3 C5 C6 119.5(4) . .
C7 C6 C5 118.0(5) . .
C7 C6 H6A 107.8 . .
C5 C6 H6A 107.8 . .
C7 C6 H6B 107.8 . .
C5 C6 H6B 107.8 . .
H6A C6 H6B 107.1 . .
C8 C7 C6 111.7(6) . .
C8 C7 H7A 109.3 . .
C6 C7 H7A 109.3 . .
C8 C7 H7B 109.3 . .
C6 C7 H7B 109.3 . .
H7A C7 H7B 107.9 . .
C7 C8 H8A 109.5 . .
C7 C8 H8B 109.5 . .
H8A C8 H8B 109.5 . .
C7 C8 H8C 109.5 . .
H8A C8 H8C 109.5 . .
H8B C8 H8C 109.5 . .

loop_
_geom_bond_atom_site_label_1
_geom_bond_atom_site_label_2
_geom_bond_distance
_geom_bond_site_symmetry_2
Dy1 O3 2.283(3) .
Dy1 O3 2.283(3) 8_665
Dy1 O4 2.344(2) 15_444
Dy1 O4 2.344(2) 10_554
Dy1 O1 2.421(2) .
Dy1 O1 2.421(2) 8_665
Dy1 O2 2.438(3) .
Dy1 O2 2.438(3) 8_665
Dy1 C1 2.805(4) 8_665
Dy1 C1 2.805(4) .
Dy1 Na1 3.37538(19) 4_564
Na1 O2 2.319(2) 8_665
Na1 O2 2.319(2) 3_645
Na1 O1 2.352(3) .
Na1 O1 2.352(3) 6
Na1 O4 2.370(3) 13_544
Na1 O4 2.370(3) 10_554
Na1 Dy1 3.37541(19) 3_645
O1 C1 1.266(5) .
O2 C1 1.257(4) .
O2 Na1 2.319(2) 4_564
C1 C2 1.504(5) .
C2 C3 1.469(7) .
C2 H2A 0.9900 .
C2 H2B 0.9900 .
C3 C4 1.530(7) .
C3 H3A 0.9900 .
C3 H3B 0.9900 .
C4 H4A 0.9800 .
C4 H4B 0.9800 .
C4 H4C 0.9800 .
O3 C5 1.255(4) .
O4 C5 1.254(4) .
O4 Dy1 2.344(2) 10_554
O4 Na1 2.370(3) 10_554
C5 C6 1.528(5) .
C6 C7 1.495(8) .
C6 H6A 0.9900 .
C6 H6B 0.9900 .
C7 C8 1.460(10) .
C7 H7A 0.9900 .
C7 H7B 0.9900 .
C8 H8A 0.9800 .
C8 H8B 0.9800 .
C8 H8C 0.9800 .
